data_2232839
loop_
_publ_author_name
'Xiao, Zuo-an'
'Jiang, Ting-ting'

_publ_section_title
;
 Aqua{tris[(1<i>H</i>-benzimidazol-2-yl-\k<i>N</i>^3^)methyl]amine}zinc
 5-(dimethylamino)naphthalene-1-sulfonate perchlorate 2.5-hydrate
;
_journal_coeditor_code LH5361
_journal_issue 12
_journal_name_full 'Acta Crystallographica Section E'
_journal_page_first m1755
_journal_paper_doi 10.1107/S1600536811047453
_journal_volume 67
_journal_year 2011
_chemical_formula_iupac '[Zn (C24 H21 N7) (H2 O)] (C12 H12 N O3 S) (Cl O4), 2.5H2 O'
_chemical_formula_moiety 'C24 H23 N7 O Zn 2+, C12 H12 N O3 S -, Cl O4 -, 2.5(H2 O)'
_chemical_formula_sum 'C36 H40 Cl N8 O10.5 S Zn'
_chemical_formula_weight 885.64
_chemical_name_systematic
;
Aqua{tris[(1<i>H</i>-benzimidazol-2-yl-\k<i>N</i>^3^)methyl]amine}zinc
5-(dimethylamino)naphthalene-1-sulfonate perchlorate 2.5-hydrate
;
_space_group_IT_number 15
_symmetry_cell_setting monoclinic
_symmetry_space_group_name_Hall '-C 2yc'
_symmetry_space_group_name_H-M 'C 1 2/c 1'
_atom_sites_solution_hydrogens geom
_atom_sites_solution_primary direct
_atom_sites_solution_secondary difmap
_audit_creation_method SHELXL-97
_cell_angle_alpha 90.00
_cell_angle_beta 100.242(2)
_cell_angle_gamma 90.00
_cell_formula_units_Z 8
_cell_length_a 26.327(2)
_cell_length_b 12.4462(10)
_cell_length_c 25.166(2)
_cell_measurement_reflns_used 7269
_cell_measurement_temperature 298(2)
_cell_measurement_theta_max 23.18
_cell_measurement_theta_min 2.35
_cell_volume 8114.8(11)
_computing_cell_refinement 'SAINT (Bruker, 2001)'
_computing_data_collection 'SMART (Bruker, 2001)'
_computing_data_reduction 'SAINT (Bruker, 2001)'
_computing_molecular_graphics 'PLATON (Spek, 2009)'
_computing_publication_material 'SHELXTL (Sheldrick, 2008)'
_computing_structure_refinement 'SHELXL97 (Sheldrick, 2008)'
_computing_structure_solution 'SHELXS97 (Sheldrick, 2008)'
_diffrn_ambient_temperature 298(2)
_diffrn_measured_fraction_theta_full 0.999
_diffrn_measured_fraction_theta_max 0.999
_diffrn_measurement_device_type 'Bruker SMART CCD'
_diffrn_measurement_method '\f and \w scans'
_diffrn_radiation_monochromator graphite
_diffrn_radiation_source 'fine-focus sealed tube'
_diffrn_radiation_type MoK\a
_diffrn_radiation_wavelength 0.71073
_diffrn_reflns_av_R_equivalents 0.0792
_diffrn_reflns_av_sigmaI/netI 0.0562
_diffrn_reflns_limit_h_max 31
_diffrn_reflns_limit_h_min -31
_diffrn_reflns_limit_k_max 14
_diffrn_reflns_limit_k_min -14
_diffrn_reflns_limit_l_max 29
_diffrn_reflns_limit_l_min -29
_diffrn_reflns_number 32018
_diffrn_reflns_theta_full 25.01
_diffrn_reflns_theta_max 25.01
_diffrn_reflns_theta_min 1.64
_exptl_absorpt_coefficient_mu 0.789
_exptl_absorpt_correction_T_max 0.9252
_exptl_absorpt_correction_T_min 0.7876
_exptl_absorpt_correction_type multi-scan
_exptl_absorpt_process_details '(SADABS; Sheldrick, 1996)'
_exptl_crystal_colour yellow
_exptl_crystal_density_diffrn 1.450
_exptl_crystal_density_method 'not measured'
_exptl_crystal_description block
_exptl_crystal_F_000 3672
_exptl_crystal_size_max 0.30
_exptl_crystal_size_mid 0.20
_exptl_crystal_size_min 0.10
_refine_diff_density_max 0.961
_refine_diff_density_min -0.506
_refine_ls_extinction_method none
_refine_ls_goodness_of_fit_ref 0.993
_refine_ls_hydrogen_treatment constr
_refine_ls_matrix_type full
_refine_ls_number_parameters 525
_refine_ls_number_reflns 7146
_refine_ls_number_restraints 21
_refine_ls_restrained_S_all 1.001
_refine_ls_R_factor_all 0.0822
_refine_ls_R_factor_gt 0.0623
_refine_ls_shift/su_max 0.001
_refine_ls_shift/su_mean 0.000
_refine_ls_structure_factor_coef Fsqd
_refine_ls_weighting_details 'calc w=1/[\s^2^(Fo^2^)+(0.1174P)^2^] where P=(Fo^2^+2Fc^2^)/3'
_refine_ls_weighting_scheme calc
_refine_ls_wR_factor_gt 0.1699
_refine_ls_wR_factor_ref 0.1801
_reflns_number_gt 5127
_reflns_number_total 7146
_reflns_threshold_expression I>2\s(I)
_cod_data_source_file lh5361.cif
_cod_data_source_block I
_cod_original_cell_volume 8115.0(11)
_cod_original_sg_symbol_H-M 'C 2/c'
_cod_database_code 2232839
_cod_database_fobs_code 2232839

loop_
_symmetry_equiv_pos_as_xyz
'x, y, z'
'-x, y, -z+1/2'
'x+1/2, y+1/2, z'
'-x+1/2, y+1/2, -z+1/2'
'-x, -y, -z'
'x, -y, z-1/2'
'-x+1/2, -y+1/2, -z'
'x+1/2, -y+1/2, z-1/2'

loop_
_atom_site_type_symbol
_atom_site_label
_atom_site_fract_x
_atom_site_fract_y
_atom_site_fract_z
_atom_site_U_iso_or_equiv
_atom_site_adp_type
_atom_site_calc_flag
_atom_site_refinement_flags
_atom_site_occupancy
_atom_site_symmetry_multiplicity
Zn Zn1 0.368534(15) 0.67112(3) 0.425319(17) 0.04460(18) Uani d . 1 1
C C1 0.40414(18) 0.8930(3) 0.3887(2) 0.0747(14) Uani d . 1 1
H H1A 0.4331 0.9415 0.3893 0.090 Uiso calc R 1 1
H H1B 0.3726 0.9338 0.3781 0.090 Uiso calc R 1 1
C C2 0.40665(16) 0.8048(4) 0.3486(2) 0.0657(13) Uani d . 1 1
C C3 0.39395(15) 0.6491(4) 0.30729(18) 0.0640(13) Uani d . 1 1
C C4 0.38204(17) 0.5451(4) 0.29224(18) 0.0680(13) Uani d . 1 1
H H4 0.3674 0.4991 0.3144 0.082 Uiso calc R 1 1
C C5 0.3924(2) 0.5108(6) 0.2435(2) 0.0934(18) Uani d . 1 1
H H5 0.3852 0.4406 0.2318 0.112 Uiso calc R 1 1
C C6 0.4145(3) 0.5854(9) 0.2110(3) 0.124(3) Uani d . 1 1
H H6 0.4207 0.5615 0.1777 0.149 Uiso calc R 1 1
C C7 0.4267(3) 0.6842(7) 0.2244(3) 0.103(2) Uani d . 1 1
H H7 0.4419 0.7295 0.2024 0.124 Uiso calc R 1 1
C C8 0.41569(18) 0.7176(6) 0.2735(2) 0.0799(15) Uani d . 1 1
C C9 0.37145(17) 0.8994(3) 0.4741(2) 0.0653(12) Uani d . 1 1
H H9A 0.3721 0.9766 0.4688 0.078 Uiso calc R 1 1
H H9B 0.3834 0.8847 0.5121 0.078 Uiso calc R 1 1
C C10 0.31871(16) 0.8594(3) 0.45783(18) 0.0577(11) Uani d . 1 1
C C11 0.25419(15) 0.7558(3) 0.42260(16) 0.0498(9) Uani d . 1 1
C C12 0.22274(16) 0.6785(3) 0.39532(19) 0.0618(11) Uani d . 1 1
H H12 0.2364 0.6171 0.3822 0.074 Uiso calc R 1 1
C C13 0.16983(18) 0.6951(4) 0.3880(2) 0.0768(14) Uani d . 1 1
H H13 0.1475 0.6439 0.3698 0.092 Uiso calc R 1 1
C C14 0.14966(19) 0.7880(5) 0.4078(2) 0.0857(15) Uani d . 1 1
H H14 0.1141 0.7973 0.4021 0.103 Uiso calc R 1 1
C C15 0.18053(19) 0.8651(4) 0.4350(2) 0.0770(14) Uani d . 1 1
H H15 0.1669 0.9263 0.4482 0.092 Uiso calc R 1 1
C C16 0.23340(17) 0.8479(3) 0.44196(19) 0.0593(11) Uani d . 1 1
C C17 0.45856(16) 0.8302(3) 0.4718(2) 0.0640(12) Uani d . 1 1
H H17A 0.4686 0.8894 0.4966 0.077 Uiso calc R 1 1
H H17B 0.4825 0.8269 0.4467 0.077 Uiso calc R 1 1
C C18 0.45987(14) 0.7271(3) 0.50249(16) 0.0478(9) Uani d . 1 1
C C19 0.44282(13) 0.5649(3) 0.52476(14) 0.0407(8) Uani d . 1 1
C C20 0.42248(15) 0.4624(3) 0.52827(16) 0.0468(9) Uani d . 1 1
H H20 0.3933 0.4392 0.5046 0.056 Uiso calc R 1 1
C C21 0.44819(15) 0.3965(3) 0.56908(16) 0.0535(10) Uani d . 1 1
H H21 0.4359 0.3274 0.5729 0.064 Uiso calc R 1 1
C C22 0.49164(16) 0.4313(4) 0.60412(18) 0.0627(11) Uani d . 1 1
H H22 0.5076 0.3845 0.6307 0.075 Uiso calc R 1 1
C C23 0.51212(16) 0.5323(4) 0.60114(18) 0.0594(11) Uani d . 1 1
H H23 0.5412 0.5552 0.6251 0.071 Uiso calc R 1 1
C C24 0.48661(13) 0.5985(3) 0.55993(15) 0.0459(9) Uani d . 1 1
C C25 0.2954(2) -0.0119(4) 0.2644(2) 0.0736(14) Uani d . 1 1
C C26 0.3384(3) 0.0095(4) 0.2441(2) 0.0859(16) Uani d . 1 1
H H26 0.3434 -0.0244 0.2125 0.103 Uiso calc R 1 1
C C27 0.3762(2) 0.0826(5) 0.2699(2) 0.0878(15) Uani d . 1 1
H H27 0.4053 0.0962 0.2547 0.105 Uiso calc R 1 1
C C28 0.37068(18) 0.1332(4) 0.31654(19) 0.0664(12) Uani d . 1 1
H H28 0.3964 0.1787 0.3340 0.080 Uiso calc R 1 1
C C29 0.32507(15) 0.1158(3) 0.33825(16) 0.0526(10) Uani d . 1 1
C C30 0.31580(15) 0.1641(3) 0.38677(17) 0.0504(10) Uani d . 1 1
C C31 0.26929(18) 0.1555(3) 0.4027(2) 0.0655(12) Uani d . 1 1
H H31 0.2639 0.1882 0.4345 0.079 Uiso calc R 1 1
C C32 0.22930(18) 0.0971(4) 0.3709(2) 0.0803(15) Uani d . 1 1
H H32 0.1968 0.0953 0.3804 0.096 Uiso calc R 1 1
C C33 0.23784(18) 0.0439(4) 0.3270(2) 0.0744(14) Uani d . 1 1
H H33 0.2113 0.0037 0.3072 0.089 Uiso calc R 1 1
C C34 0.28571(18) 0.0474(3) 0.31021(17) 0.0591(11) Uani d . 1 1
C C35 0.2530(3) -0.1812(5) 0.2739(3) 0.128(3) Uani d . 1 1
H H35A 0.2784 -0.2337 0.2689 0.192 Uiso calc R 1 1
H H35B 0.2191 -0.2115 0.2637 0.192 Uiso calc R 1 1
H H35C 0.2582 -0.1601 0.3112 0.192 Uiso calc R 1 1
C C36 0.2610(3) -0.1220(6) 0.1863(3) 0.142(3) Uani d . 1 1
H H36A 0.2666 -0.0605 0.1650 0.212 Uiso calc R 1 1
H H36B 0.2294 -0.1567 0.1704 0.212 Uiso calc R 1 1
H H36C 0.2892 -0.1713 0.1874 0.212 Uiso calc R 1 1
N N1 0.40553(13) 0.8473(2) 0.44208(15) 0.0571(9) Uani d . 1 1
N N2 0.38907(12) 0.7073(3) 0.35422(14) 0.0554(9) Uani d . 1 1
N N3 0.42293(16) 0.8138(4) 0.30098(19) 0.0860(14) Uani d . 1 1
H H3 0.4359 0.8708 0.2895 0.103 Uiso calc R 1 1
N N4 0.30780(12) 0.7648(2) 0.43334(13) 0.0518(8) Uani d . 1 1
N N5 0.27473(13) 0.9102(3) 0.46409(15) 0.0638(9) Uani d . 1 1
H H5A 0.2730 0.9715 0.4794 0.077 Uiso calc R 1 1
N N6 0.42641(11) 0.6488(2) 0.48872(12) 0.0413(7) Uani d . 1 1
N N7 0.49602(12) 0.7020(3) 0.54441(14) 0.0547(8) Uani d . 1 1
H H7A 0.5209 0.7428 0.5593 0.066 Uiso calc R 1 1
N N8 0.25788(19) -0.0879(3) 0.24062(17) 0.0942(15) Uani d . 1 1
O O1 0.33343(10) 0.52475(19) 0.41288(11) 0.0534(7) Uani d . 1 1
H H1C 0.3493 0.4753 0.4021 0.080 Uiso d R 1 1
H H1D 0.3093 0.5013 0.4258 0.080 Uiso d R 1 1
O O2 0.37520(12) 0.3336(2) 0.39794(13) 0.0652(8) Uani d . 1 1
O O3 0.34350(12) 0.2669(2) 0.47625(12) 0.0702(8) Uani d . 1 1
O O4 0.40978(12) 0.1702(2) 0.43981(15) 0.0760(9) Uani d . 1 1
Cl Cl1 0.45345(7) 0.03484(16) 0.63565(10) 0.1208(6) Uani d D 1 1
O O5 0.4653(2) 0.1378(4) 0.6203(3) 0.163(2) Uani d D 1 1
O O6 0.4032(2) 0.0348(6) 0.6411(3) 0.205(3) Uani d D 1 1
O O7 0.4865(3) 0.0216(7) 0.6843(3) 0.296(6) Uani d D 1 1
O O8 0.4623(4) -0.0368(7) 0.6007(4) 0.289(6) Uani d D 1 1
O O9 0.26915(15) 0.4297(3) 0.47110(14) 0.0938(11) Uani d . 1 1
H H9C 0.2412 0.3977 0.4653 0.141 Uiso d R 1 1
H H9D 0.2921 0.3842 0.4718 0.141 Uiso d R 1 1
O O10 0.1726(2) 0.3805(6) 0.4467(3) 0.192(3) Uani d . 1 1
H H10A 0.1695 0.3348 0.4699 0.288 Uiso d R 1 1
H H10B 0.1445 0.3977 0.4279 0.288 Uiso d R 1 1
S S1 0.36503(4) 0.23897(8) 0.42816(4) 0.0558(3) Uani d . 1 1
O O11 0.5051(9) 0.2749(12) 0.2823(7) 0.254(10) Uani d P 0.50 1
H H11A 0.5000 0.2489 0.2500 0.380 Uiso d SR 1 2
H H11B 0.4937 0.2463 0.3071 0.380 Uiso d PR 0.50 1

loop_
_atom_site_aniso_label
_atom_site_aniso_U_11
_atom_site_aniso_U_22
_atom_site_aniso_U_33
_atom_site_aniso_U_12
_atom_site_aniso_U_13
_atom_site_aniso_U_23
Zn1 0.0437(3) 0.0331(3) 0.0559(3) 0.00009(17) 0.0058(2) 0.00499(19)
C1 0.061(3) 0.048(3) 0.112(4) -0.004(2) 0.005(3) 0.033(3)
C2 0.050(2) 0.063(3) 0.082(3) 0.002(2) 0.007(2) 0.032(3)
C3 0.041(2) 0.099(4) 0.051(3) 0.010(2) 0.006(2) 0.023(3)
C4 0.054(3) 0.093(4) 0.053(3) 0.007(2) 0.000(2) -0.001(3)
C5 0.067(3) 0.142(5) 0.070(4) 0.010(3) 0.009(3) -0.010(4)
C6 0.080(4) 0.230(10) 0.065(4) 0.003(6) 0.020(3) -0.001(5)
C7 0.087(4) 0.152(7) 0.077(4) -0.010(4) 0.032(3) 0.021(4)
C8 0.054(3) 0.111(5) 0.074(4) 0.002(3) 0.007(3) 0.028(3)
C9 0.069(3) 0.031(2) 0.092(3) -0.0013(19) 0.004(2) -0.007(2)
C10 0.065(3) 0.034(2) 0.075(3) 0.0037(19) 0.013(2) 0.004(2)
C11 0.049(2) 0.045(2) 0.056(2) 0.0040(17) 0.0124(18) 0.0076(18)
C12 0.053(2) 0.054(3) 0.078(3) 0.0000(19) 0.008(2) -0.004(2)
C13 0.058(3) 0.086(4) 0.087(4) -0.008(2) 0.012(3) 0.000(3)
C14 0.050(3) 0.104(4) 0.106(4) 0.008(3) 0.022(3) 0.006(4)
C15 0.065(3) 0.069(3) 0.103(4) 0.015(3) 0.031(3) -0.002(3)
C16 0.060(3) 0.049(2) 0.073(3) 0.0052(19) 0.023(2) 0.005(2)
C17 0.050(2) 0.045(2) 0.094(3) -0.0103(18) 0.004(2) 0.009(2)
C18 0.040(2) 0.040(2) 0.063(3) -0.0027(16) 0.0072(18) -0.0046(18)
C19 0.0393(18) 0.0397(19) 0.044(2) 0.0057(15) 0.0108(16) -0.0011(16)
C20 0.047(2) 0.041(2) 0.053(2) -0.0013(16) 0.0093(18) -0.0009(17)
C21 0.059(2) 0.044(2) 0.059(3) 0.0096(18) 0.016(2) 0.0112(19)
C22 0.052(2) 0.070(3) 0.065(3) 0.016(2) 0.008(2) 0.021(2)
C23 0.044(2) 0.069(3) 0.061(3) 0.0081(19) -0.0021(19) 0.006(2)
C24 0.0383(19) 0.048(2) 0.052(2) 0.0010(16) 0.0094(17) -0.0071(18)
C25 0.095(4) 0.050(3) 0.067(3) 0.000(3) -0.011(3) 0.006(2)
C26 0.117(5) 0.070(3) 0.067(3) 0.007(3) 0.008(3) -0.015(3)
C27 0.094(4) 0.085(4) 0.088(4) 0.001(3) 0.028(3) -0.004(3)
C28 0.070(3) 0.053(2) 0.075(3) -0.005(2) 0.010(2) -0.005(2)
C29 0.058(2) 0.037(2) 0.059(3) -0.0003(17) -0.002(2) 0.0085(18)
C30 0.050(2) 0.034(2) 0.064(3) 0.0002(16) 0.0020(19) 0.0069(18)
C31 0.066(3) 0.059(3) 0.070(3) -0.011(2) 0.009(2) 0.003(2)
C32 0.053(3) 0.087(4) 0.095(4) -0.017(3) -0.001(3) 0.010(3)
C33 0.059(3) 0.071(3) 0.083(4) -0.019(2) -0.014(3) 0.000(3)
C34 0.069(3) 0.046(2) 0.054(3) -0.0046(19) -0.012(2) 0.004(2)
C35 0.177(7) 0.070(4) 0.115(5) -0.042(4) -0.035(5) 0.012(4)
C36 0.215(9) 0.098(5) 0.092(5) -0.017(5) -0.030(5) -0.035(4)
N1 0.0526(19) 0.0345(17) 0.083(3) 0.0009(14) 0.0096(18) 0.0141(16)
N2 0.0480(18) 0.058(2) 0.060(2) 0.0033(15) 0.0080(16) 0.0203(17)
N3 0.072(3) 0.103(4) 0.086(3) -0.005(2) 0.021(2) 0.048(3)
N4 0.0472(18) 0.0351(17) 0.072(2) 0.0036(14) 0.0066(16) 0.0016(15)
N5 0.067(2) 0.0442(19) 0.082(3) 0.0065(17) 0.018(2) -0.0101(18)
N6 0.0400(16) 0.0330(15) 0.0501(18) -0.0022(12) 0.0054(14) 0.0021(13)
N7 0.0394(17) 0.0464(19) 0.075(2) -0.0033(14) 0.0022(17) -0.0067(17)
N8 0.128(4) 0.066(3) 0.072(3) -0.015(3) -0.030(3) -0.010(2)
O1 0.0514(15) 0.0389(14) 0.0686(18) -0.0043(11) 0.0076(13) 0.0018(12)
O2 0.076(2) 0.0407(16) 0.080(2) -0.0132(13) 0.0163(17) -0.0001(14)
O3 0.087(2) 0.0583(19) 0.0651(19) -0.0154(16) 0.0136(17) -0.0074(15)
O4 0.0563(17) 0.0536(18) 0.106(2) -0.0028(13) -0.0171(17) -0.0031(16)
Cl1 0.0852(11) 0.1234(15) 0.1551(17) -0.0241(9) 0.0248(12) 0.0337(13)
O5 0.158(5) 0.146(4) 0.203(6) -0.020(4) 0.081(4) 0.062(4)
O6 0.126(5) 0.250(8) 0.255(7) -0.067(5) 0.081(5) 0.008(6)
O7 0.244(9) 0.271(10) 0.299(10) -0.114(7) -0.154(8) 0.169(8)
O8 0.322(13) 0.240(10) 0.294(11) 0.017(8) 0.025(10) -0.150(9)
O9 0.123(3) 0.064(2) 0.105(3) -0.008(2) 0.047(2) -0.0104(19)
O10 0.106(4) 0.253(7) 0.229(6) 0.007(4) 0.060(4) 0.135(6)
S1 0.0561(6) 0.0382(5) 0.0695(7) -0.0089(4) 0.0012(5) -0.0028(5)
O11 0.217(15) 0.153(11) 0.39(3) 0.016(13) 0.04(3) -0.078(12)

loop_
_atom_type_symbol
_atom_type_description
_atom_type_scat_dispersion_real
_atom_type_scat_dispersion_imag
_atom_type_scat_source
C C 0.0033 0.0016 'International Tables Vol C Tables 4.2.6.8 and 6.1.1.4'
H H 0.0000 0.0000 'International Tables Vol C Tables 4.2.6.8 and 6.1.1.4'
N N 0.0061 0.0033 'International Tables Vol C Tables 4.2.6.8 and 6.1.1.4'
O O 0.0106 0.0060 'International Tables Vol C Tables 4.2.6.8 and 6.1.1.4'
S S 0.1246 0.1234 'International Tables Vol C Tables 4.2.6.8 and 6.1.1.4'
Cl Cl 0.1484 0.1585 'International Tables Vol C Tables 4.2.6.8 and 6.1.1.4'
Zn Zn 0.2839 1.4301 'International Tables Vol C Tables 4.2.6.8 and 6.1.1.4'

loop_
_geom_angle_atom_site_label_1
_geom_angle_atom_site_label_2
_geom_angle_atom_site_label_3
_geom_angle_site_symmetry_1
_geom_angle_site_symmetry_3
_geom_angle
N2 Zn1 N4 . . 107.63(13)
N2 Zn1 N6 . . 116.72(12)
N4 Zn1 N6 . . 120.03(12)
N2 Zn1 O1 . . 104.45(13)
N4 Zn1 O1 . . 100.71(11)
N6 Zn1 O1 . . 104.80(11)
N2 Zn1 N1 . . 77.72(14)
N4 Zn1 N1 . . 76.06(12)
N6 Zn1 N1 . . 76.24(11)
O1 Zn1 N1 . . 176.60(11)
N1 C1 C2 . . 109.7(3)
N1 C1 H1A . . 109.7
C2 C1 H1A . . 109.7
N1 C1 H1B . . 109.7
C2 C1 H1B . . 109.7
H1A C1 H1B . . 108.2
N2 C2 N3 . . 110.2(5)
N2 C2 C1 . . 123.0(4)
N3 C2 C1 . . 126.6(4)
C4 C3 C8 . . 120.4(5)
C4 C3 N2 . . 131.8(4)
C8 C3 N2 . . 107.7(5)
C3 C4 C5 . . 118.0(5)
C3 C4 H4 . . 121.0
C5 C4 H4 . . 121.0
C4 C5 C6 . . 118.4(7)
C4 C5 H5 . . 120.8
C6 C5 H5 . . 120.8
C7 C6 C5 . . 125.0(7)
C7 C6 H6 . . 117.5
C5 C6 H6 . . 117.5
C6 C7 C8 . . 115.8(6)
C6 C7 H7 . . 122.1
C8 C7 H7 . . 122.1
N3 C8 C7 . . 132.6(6)
N3 C8 C3 . . 105.0(5)
C7 C8 C3 . . 122.4(7)
N1 C9 C10 . . 109.9(3)
N1 C9 H9A . . 109.7
C10 C9 H9A . . 109.7
N1 C9 H9B . . 109.7
C10 C9 H9B . . 109.7
H9A C9 H9B . . 108.2
N4 C10 N5 . . 110.3(4)
N4 C10 C9 . . 122.9(4)
N5 C10 C9 . . 126.7(4)
C12 C11 N4 . . 130.9(4)
C12 C11 C16 . . 120.8(4)
N4 C11 C16 . . 108.2(3)
C11 C12 C13 . . 117.7(4)
C11 C12 H12 . . 121.1
C13 C12 H12 . . 121.1
C12 C13 C14 . . 120.7(5)
C12 C13 H13 . . 119.7
C14 C13 H13 . . 119.7
C15 C14 C13 . . 122.1(5)
C15 C14 H14 . . 119.0
C13 C14 H14 . . 119.0
C14 C15 C16 . . 116.8(5)
C14 C15 H15 . . 121.6
C16 C15 H15 . . 121.6
N5 C16 C15 . . 132.0(4)
N5 C16 C11 . . 105.9(3)
C15 C16 C11 . . 121.9(4)
N1 C17 C18 . . 108.5(3)
N1 C17 H17A . . 110.0
C18 C17 H17A . . 110.0
N1 C17 H17B . . 110.0
C18 C17 H17B . . 110.0
H17A C17 H17B . . 108.4
N6 C18 N7 . . 112.7(3)
N6 C18 C17 . . 123.1(4)
N7 C18 C17 . . 124.1(3)
C24 C19 C20 . . 121.4(3)
C24 C19 N6 . . 108.4(3)
C20 C19 N6 . . 130.3(3)
C21 C20 C19 . . 116.4(4)
C21 C20 H20 . . 121.8
C19 C20 H20 . . 121.8
C22 C21 C20 . . 121.6(4)
C22 C21 H21 . . 119.2
C20 C21 H21 . . 119.2
C23 C22 C21 . . 122.6(4)
C23 C22 H22 . . 118.7
C21 C22 H22 . . 118.7
C22 C23 C24 . . 116.0(4)
C22 C23 H23 . . 122.0
C24 C23 H23 . . 122.0
N7 C24 C19 . . 105.7(3)
N7 C24 C23 . . 132.2(4)
C19 C24 C23 . . 122.0(4)
C26 C25 N8 . . 122.7(5)
C26 C25 C34 . . 119.0(5)
N8 C25 C34 . . 118.3(5)
C25 C26 C27 . . 121.5(5)
C25 C26 H26 . . 119.3
C27 C26 H26 . . 119.3
C28 C27 C26 . . 121.1(5)
C28 C27 H27 . . 119.4
C26 C27 H27 . . 119.4
C27 C28 C29 . . 119.2(5)
C27 C28 H28 . . 120.4
C29 C28 H28 . . 120.4
C30 C29 C28 . . 123.5(4)
C30 C29 C34 . . 117.2(4)
C28 C29 C34 . . 119.3(4)
C31 C30 C29 . . 121.4(4)
C31 C30 S1 . . 118.1(3)
C29 C30 S1 . . 120.5(3)
C30 C31 C32 . . 119.7(5)
C30 C31 H31 . . 120.1
C32 C31 H31 . . 120.1
C33 C32 C31 . . 120.4(5)
C33 C32 H32 . . 119.8
C31 C32 H32 . . 119.8
C32 C33 C34 . . 121.7(4)
C32 C33 H33 . . 119.1
C34 C33 H33 . . 119.1
C33 C34 C29 . . 118.9(4)
C33 C34 C25 . . 121.8(4)
C29 C34 C25 . . 119.3(4)
N8 C35 H35A . . 109.5
N8 C35 H35B . . 109.5
H35A C35 H35B . . 109.5
N8 C35 H35C . . 109.5
H35A C35 H35C . . 109.5
H35B C35 H35C . . 109.5
N8 C36 H36A . . 109.5
N8 C36 H36B . . 109.5
H36A C36 H36B . . 109.5
N8 C36 H36C . . 109.5
H36A C36 H36C . . 109.5
H36B C36 H36C . . 109.5
C1 N1 C9 . . 114.8(3)
C1 N1 C17 . . 113.0(3)
C9 N1 C17 . . 113.7(4)
C1 N1 Zn1 . . 104.6(3)
C9 N1 Zn1 . . 103.4(2)
C17 N1 Zn1 . . 105.9(2)
C2 N2 C3 . . 107.4(4)
C2 N2 Zn1 . . 117.2(3)
C3 N2 Zn1 . . 135.1(3)
C2 N3 C8 . . 109.7(4)
C2 N3 H3 . . 125.1
C8 N3 H3 . . 125.1
C10 N4 C11 . . 106.7(3)
C10 N4 Zn1 . . 116.5(3)
C11 N4 Zn1 . . 136.6(3)
C10 N5 C16 . . 108.8(3)
C10 N5 H5A . . 125.6
C16 N5 H5A . . 125.6
C18 N6 C19 . . 105.4(3)
C18 N6 Zn1 . . 118.7(2)
C19 N6 Zn1 . . 135.8(2)
C18 N7 C24 . . 107.8(3)
C18 N7 H7A . . 126.1
C24 N7 H7A . . 126.1
C25 N8 C36 . . 116.1(5)
C25 N8 C35 . . 114.6(4)
C36 N8 C35 . . 109.6(5)
Zn1 O1 H1C . . 118.6
Zn1 O1 H1D . . 128.4
H1C O1 H1D . . 110.0
O8 Cl1 O6 . . 111.4(6)
O8 Cl1 O7 . . 110.9(6)
O6 Cl1 O7 . . 112.5(6)
O8 Cl1 O5 . . 111.5(6)
O6 Cl1 O5 . . 107.5(4)
O7 Cl1 O5 . . 102.7(4)
H9C O9 H9D . . 107.4
H10A O10 H10B . . 112.9
O4 S1 O2 . . 111.5(2)
O4 S1 O3 . . 113.2(2)
O2 S1 O3 . . 111.96(18)
O4 S1 C30 . . 107.01(18)
O2 S1 C30 . . 107.56(18)
O3 S1 C30 . . 105.05(19)
H11B O11 O11 . 2_655 139.0
H11B O11 H11A . . 122.5
O11 O11 H11B 2_655 . 139.0
H11A O11 H11B . . 122.5

loop_
_geom_bond_atom_site_label_1
_geom_bond_atom_site_label_2
_geom_bond_site_symmetry_2
_geom_bond_distance
Zn1 N2 . 2.010(3)
Zn1 N4 . 2.018(3)
Zn1 N6 . 2.020(3)
Zn1 O1 . 2.042(2)
Zn1 N1 . 2.406(3)
C1 N1 . 1.454(6)
C1 C2 . 1.499(7)
C1 H1A . 0.9700
C1 H1B . 0.9700
C2 N2 . 1.315(5)
C2 N3 . 1.348(6)
C3 C4 . 1.369(7)
C3 C8 . 1.397(7)
C3 N2 . 1.411(6)
C4 C5 . 1.372(7)
C4 H4 . 0.9300
C5 C6 . 1.429(10)
C5 H5 . 0.9300
C6 C7 . 1.300(10)
C6 H6 . 0.9300
C7 C8 . 1.382(8)
C7 H7 . 0.9300
C8 N3 . 1.379(7)
C9 N1 . 1.460(5)
C9 C10 . 1.463(6)
C9 H9A . 0.9700
C9 H9B . 0.9700
C10 N4 . 1.337(5)
C10 N5 . 1.353(5)
C11 C12 . 1.371(6)
C11 N4 . 1.393(5)
C11 C16 . 1.395(5)
C12 C13 . 1.388(6)
C12 H12 . 0.9300
C13 C14 . 1.400(7)
C13 H13 . 0.9300
C14 C15 . 1.361(8)
C14 H14 . 0.9300
C15 C16 . 1.388(6)
C15 H15 . 0.9300
C16 N5 . 1.371(5)
C17 N1 . 1.478(5)
C17 C18 . 1.494(5)
C17 H17A . 0.9700
C17 H17B . 0.9700
C18 N6 . 1.319(4)
C18 N7 . 1.327(5)
C19 C24 . 1.387(5)
C19 C20 . 1.393(5)
C19 N6 . 1.399(4)
C20 C21 . 1.392(5)
C20 H20 . 0.9300
C21 C22 . 1.384(6)
C21 H21 . 0.9300
C22 C23 . 1.375(6)
C22 H22 . 0.9300
C23 C24 . 1.399(5)
C23 H23 . 0.9300
C24 N7 . 1.381(5)
C25 C26 . 1.350(8)
C25 N8 . 1.420(6)
C25 C34 . 1.430(7)
C26 C27 . 1.418(8)
C26 H26 . 0.9300
C27 C28 . 1.363(7)
C27 H27 . 0.9300
C28 C29 . 1.422(6)
C28 H28 . 0.9300
C29 C30 . 1.421(6)
C29 C34 . 1.427(6)
C30 C31 . 1.358(6)
C30 S1 . 1.775(4)
C31 C32 . 1.406(6)
C31 H31 . 0.9300
C32 C33 . 1.340(7)
C32 H32 . 0.9300
C33 C34 . 1.400(7)
C33 H33 . 0.9300
C35 N8 . 1.451(7)
C35 H35A . 0.9600
C35 H35B . 0.9600
C35 H35C . 0.9600
C36 N8 . 1.448(7)
C36 H36A . 0.9600
C36 H36B . 0.9600
C36 H36C . 0.9600
N3 H3 . 0.8600
N5 H5A . 0.8600
N7 H7A . 0.8600
O1 H1C . 0.8168
O1 H1D . 0.8171
O2 S1 . 1.452(3)
O3 S1 . 1.467(3)
O4 S1 . 1.444(3)
Cl1 O8 . 1.303(7)
Cl1 O6 . 1.353(5)
Cl1 O7 . 1.380(6)
Cl1 O5 . 1.390(5)
O9 H9C . 0.8265
O9 H9D . 0.8267
O10 H10A . 0.8292
O10 H10B . 0.8329
O11 H11B . 0.8200
O11 O11 2_655 1.60(3)
O11 H11A . 0.8634
O11 H11B . 0.8200

loop_
_geom_hbond_atom_site_label_D
_geom_hbond_atom_site_label_H
_geom_hbond_atom_site_label_A
_geom_hbond_site_symmetry_A
_geom_hbond_distance_DH
_geom_hbond_distance_HA
_geom_hbond_distance_DA
_geom_hbond_angle_DHA
O10 H10B O6 7_556 0.83 2.13 2.901(10) 154.5
O10 H10A O3 7_556 0.83 1.93 2.756(6) 175.1
N5 H5A O9 7_566 0.86 2.19 2.938(5) 145.8
N7 H7A O4 5_666 0.86 2.12 2.914(4) 153.4
N3 H3 O7 5_666 0.86 2.43 3.115(9) 136.6
O9 H9D O3 . 0.83 1.98 2.804(5) 175.3
O9 H9C O10 . 0.83 1.80 2.580(7) 157.8
O1 H1D O9 . 0.82 1.91 2.700(4) 163.3
O1 H1C O2 . 0.82 1.90 2.675(4) 157.9
C13 H13 O6 7_556 0.93 2.58 3.453(9) 155.7
C17 H17B O5 5_666 0.97 2.40 3.347(7) 166.1

loop_
_geom_torsion_atom_site_label_1
_geom_torsion_atom_site_label_2
_geom_torsion_atom_site_label_3
_geom_torsion_atom_site_label_4
_geom_torsion
N1 C1 C2 N2 28.6(6)
N1 C1 C2 N3 -156.6(4)
C8 C3 C4 C5 0.4(6)
N2 C3 C4 C5 -178.8(4)
C3 C4 C5 C6 -0.5(7)
C4 C5 C6 C7 1.3(10)
C5 C6 C7 C8 -1.7(11)
C6 C7 C8 N3 179.7(6)
C6 C7 C8 C3 1.5(9)
C4 C3 C8 N3 -179.5(4)
N2 C3 C8 N3 -0.1(5)
C4 C3 C8 C7 -0.9(7)
N2 C3 C8 C7 178.5(5)
N1 C9 C10 N4 22.6(6)
N1 C9 C10 N5 -156.5(4)
N4 C11 C12 C13 -175.8(4)
C16 C11 C12 C13 -0.3(6)
C11 C12 C13 C14 0.3(7)
C12 C13 C14 C15 -0.4(9)
C13 C14 C15 C16 0.5(8)
C14 C15 C16 N5 175.7(5)
C14 C15 C16 C11 -0.6(7)
C12 C11 C16 N5 -176.6(4)
N4 C11 C16 N5 -0.2(5)
C12 C11 C16 C15 0.5(7)
N4 C11 C16 C15 176.9(4)
N1 C17 C18 N6 23.6(6)
N1 C17 C18 N7 -160.1(4)
C24 C19 C20 C21 0.5(5)
N6 C19 C20 C21 179.7(3)
C19 C20 C21 C22 -0.1(6)
C20 C21 C22 C23 0.1(6)
C21 C22 C23 C24 -0.6(6)
C20 C19 C24 N7 179.1(3)
N6 C19 C24 N7 -0.2(4)
C20 C19 C24 C23 -1.0(5)
N6 C19 C24 C23 179.7(3)
C22 C23 C24 N7 -179.2(4)
C22 C23 C24 C19 1.0(6)
N8 C25 C26 C27 -177.5(5)
C34 C25 C26 C27 5.5(8)
C25 C26 C27 C28 0.6(9)
C26 C27 C28 C29 -2.8(8)
C27 C28 C29 C30 179.5(4)
C27 C28 C29 C34 -1.3(6)
C28 C29 C30 C31 172.0(4)
C34 C29 C30 C31 -7.2(6)
C28 C29 C30 S1 -7.4(5)
C34 C29 C30 S1 173.4(3)
C29 C30 C31 C32 0.4(6)
S1 C30 C31 C32 179.9(3)
C30 C31 C32 C33 4.4(7)
C31 C32 C33 C34 -2.2(8)
C32 C33 C34 C29 -4.8(7)
C32 C33 C34 C25 178.0(4)
C30 C29 C34 C33 9.2(6)
C28 C29 C34 C33 -170.0(4)
C30 C29 C34 C25 -173.5(4)
C28 C29 C34 C25 7.3(6)
C26 C25 C34 C33 167.9(5)
N8 C25 C34 C33 -9.3(6)
C26 C25 C34 C29 -9.4(7)
N8 C25 C34 C29 173.4(4)
C2 C1 N1 C9 -140.5(4)
C2 C1 N1 C17 86.9(4)
C2 C1 N1 Zn1 -27.9(4)
C10 C9 N1 C1 80.9(4)
C10 C9 N1 C17 -146.7(3)
C10 C9 N1 Zn1 -32.4(4)
C18 C17 N1 C1 -141.5(4)
C18 C17 N1 C9 85.3(4)
C18 C17 N1 Zn1 -27.6(4)
N2 Zn1 N1 C1 19.7(3)
N4 Zn1 N1 C1 -92.2(3)
N6 Zn1 N1 C1 141.5(3)
N2 Zn1 N1 C9 140.2(3)
N4 Zn1 N1 C9 28.2(3)
N6 Zn1 N1 C9 -98.0(3)
N2 Zn1 N1 C17 -100.0(3)
N4 Zn1 N1 C17 148.1(3)
N6 Zn1 N1 C17 21.9(3)
N3 C2 N2 C3 -0.2(5)
C1 C2 N2 C3 175.3(4)
N3 C2 N2 Zn1 174.6(3)
C1 C2 N2 Zn1 -9.9(5)
C4 C3 N2 C2 179.5(5)
C8 C3 N2 C2 0.2(5)
C4 C3 N2 Zn1 5.9(7)
C8 C3 N2 Zn1 -173.3(3)
N4 Zn1 N2 C2 64.8(3)
N6 Zn1 N2 C2 -73.6(3)
O1 Zn1 N2 C2 171.3(3)
N1 Zn1 N2 C2 -6.1(3)
N4 Zn1 N2 C3 -122.1(4)
N6 Zn1 N2 C3 99.5(4)
O1 Zn1 N2 C3 -15.7(4)
N1 Zn1 N2 C3 167.0(4)
N2 C2 N3 C8 0.2(5)
C1 C2 N3 C8 -175.1(4)
C7 C8 N3 C2 -178.4(6)
C3 C8 N3 C2 0.0(5)
N5 C10 N4 C11 1.1(5)
C9 C10 N4 C11 -178.1(4)
N5 C10 N4 Zn1 -175.5(3)
C9 C10 N4 Zn1 5.3(5)
C12 C11 N4 C10 175.4(4)
C16 C11 N4 C10 -0.5(4)
C12 C11 N4 Zn1 -9.1(7)
C16 C11 N4 Zn1 175.0(3)
N2 Zn1 N4 C10 -90.6(3)
N6 Zn1 N4 C10 46.2(3)
O1 Zn1 N4 C10 160.4(3)
N1 Zn1 N4 C10 -18.5(3)
N2 Zn1 N4 C11 94.3(4)
N6 Zn1 N4 C11 -129.0(4)
O1 Zn1 N4 C11 -14.8(4)
N1 Zn1 N4 C11 166.3(4)
N4 C10 N5 C16 -1.3(5)
C9 C10 N5 C16 177.9(4)
C15 C16 N5 C10 -175.8(5)
C11 C16 N5 C10 0.9(5)
N7 C18 N6 C19 -0.6(4)
C17 C18 N6 C19 176.0(4)
N7 C18 N6 Zn1 -179.6(2)
C17 C18 N6 Zn1 -2.9(5)
C24 C19 N6 C18 0.5(4)
C20 C19 N6 C18 -178.7(4)
C24 C19 N6 Zn1 179.2(3)
C20 C19 N6 Zn1 -0.1(6)
N2 Zn1 N6 C18 57.5(3)
N4 Zn1 N6 C18 -75.5(3)
O1 Zn1 N6 C18 172.5(3)
N1 Zn1 N6 C18 -10.9(3)
N2 Zn1 N6 C19 -121.0(3)
N4 Zn1 N6 C19 106.0(3)
O1 Zn1 N6 C19 -6.0(4)
N1 Zn1 N6 C19 170.6(3)
N6 C18 N7 C24 0.5(4)
C17 C18 N7 C24 -176.1(4)
C19 C24 N7 C18 -0.2(4)
C23 C24 N7 C18 180.0(4)
C26 C25 N8 C36 -14.9(8)
C34 C25 N8 C36 162.1(5)
C26 C25 N8 C35 114.6(7)
C34 C25 N8 C35 -68.4(7)
C31 C30 S1 O4 126.5(3)
C29 C30 S1 O4 -54.1(4)
C31 C30 S1 O2 -113.5(3)
C29 C30 S1 O2 65.9(3)
C31 C30 S1 O3 5.9(4)
C29 C30 S1 O3 -174.7(3)
